data_7204622
loop_
_publ_author_name
'Kamiyama, Asako'
'Noguchi, Tomoko'
'Kajiwara, Takashi'
'Ito, Tasuku'

_publ_section_title
;
 Controlling the construction of trinuclear, 1-D, and 2-D
 Ni(ii)Fe(ii)/Fe(ii)Fe(ii) complexes: selective syntheses, structures,
 and magnetic properties
;
_journal_issue 40
_journal_name_full CrystEngComm
_journal_page_first 231
_journal_paper_doi 10.1039/b302413j
_journal_volume 5
_journal_year 2003
_chemical_formula_sum 'C29 H32 Cl2 Fe N6 Ni O16.5'
_chemical_formula_weight 914.07
_chemical_name_systematic
;
?
;
_space_group_IT_number 14
_symmetry_cell_setting monoclinic
_symmetry_space_group_name_Hall '-P 2yn'
_symmetry_space_group_name_H-M 'P 1 21/n 1'
_atom_sites_solution_hydrogens geom
_atom_sites_solution_primary direct
_atom_sites_solution_secondary difmap
_audit_creation_method SHELXL-97
_cell_angle_alpha 90.00
_cell_angle_beta 103.159(3)
_cell_angle_gamma 90.00
_cell_formula_units_Z 4
_cell_length_a 10.1635(16)
_cell_length_b 19.999(3)
_cell_length_c 20.833(3)
_cell_measurement_reflns_used 3377
_cell_measurement_temperature 220(2)
_cell_measurement_theta_max 27.61
_cell_measurement_theta_min 2.01
_cell_volume 4123.3(11)
_computing_cell_refinement 'Bruker SMART'
_computing_data_collection 'Bruker SMART'
_computing_data_reduction 'Bruker SHELXTL'
_computing_molecular_graphics 'Bruker SHELXTL'
_computing_publication_material 'Bruker SHELXTL'
_computing_structure_refinement 'SHELXL-97 (Sheldrick, 1997)'
_computing_structure_solution ' SHELXS-86 (Sheldrick, 1986) '
_diffrn_ambient_temperature 220(2)
_diffrn_measured_fraction_theta_full 0.965
_diffrn_measured_fraction_theta_max 0.965
_diffrn_measurement_device_type 'CCD area detector'
_diffrn_measurement_method 'phi and omega scans'
_diffrn_radiation_monochromator graphite
_diffrn_radiation_source 'fine-focus sealed tube'
_diffrn_radiation_type MoK\a
_diffrn_radiation_wavelength 0.71073
_diffrn_reflns_av_R_equivalents 0.1092
_diffrn_reflns_av_sigmaI/netI 0.1507
_diffrn_reflns_limit_h_max 9
_diffrn_reflns_limit_h_min -13
_diffrn_reflns_limit_k_max 25
_diffrn_reflns_limit_k_min -24
_diffrn_reflns_limit_l_max 26
_diffrn_reflns_limit_l_min -27
_diffrn_reflns_number 26435
_diffrn_reflns_theta_full 27.61
_diffrn_reflns_theta_max 27.61
_diffrn_reflns_theta_min 2.01
_exptl_absorpt_coefficient_mu 1.011
_exptl_absorpt_correction_T_max 0.862075
_exptl_absorpt_correction_T_min 0.432553
_exptl_absorpt_correction_type multi-scan
_exptl_crystal_colour 'dark purple'
_exptl_crystal_density_diffrn 1.472
_exptl_crystal_density_method 'not measured'
_exptl_crystal_description prism
_exptl_crystal_F_000 1872
_exptl_crystal_size_max 0.32
_exptl_crystal_size_mid 0.08
_exptl_crystal_size_min 0.08
_refine_diff_density_max 0.665
_refine_diff_density_min -0.663
_refine_diff_density_rms 0.110
_refine_ls_extinction_method none
_refine_ls_goodness_of_fit_ref 0.877
_refine_ls_hydrogen_treatment 'riding model'
_refine_ls_matrix_type full
_refine_ls_number_parameters 540
_refine_ls_number_reflns 9244
_refine_ls_number_restraints 0
_refine_ls_restrained_S_all 0.877
_refine_ls_R_factor_all 0.2003
_refine_ls_R_factor_gt 0.0733
_refine_ls_shift/su_max 0.046
_refine_ls_shift/su_mean 0.002
_refine_ls_structure_factor_coef Fsqd
_refine_ls_weighting_details 'calc w=1/[\s^2^(Fo^2^)+(0.1201P)^2^+0.0000P] where P=(Fo^2^+2Fc^2^)/3'
_refine_ls_weighting_scheme calc
_refine_ls_wR_factor_gt 0.1789
_refine_ls_wR_factor_ref 0.2366
_reflns_number_gt 3424
_reflns_number_total 9244
_reflns_threshold_expression >2sigma(I)
_cod_data_source_file b302413j.txt
_cod_data_source_block complex4a
_cod_depositor_comments
;
The following automatic conversions were performed:
'_symmetry_cell_setting' value 'Monoclinic' changed to 'monoclinic'
according to '/home/saulius/struct/CIF-dictionaries/cif_core.dic'
dictionary named 'cif_core.dic' version 2.4.1 from
2010-06-29.

'_exptl_absorpt_correction_type' value ' multi scan ' changed
to 'multi-scan' according to
'/home/saulius/struct/CIF-dictionaries/cif_core.dic' dictionary named
'cif_core.dic' version 2.4.1 from 2010-06-29.

Automatic conversion script
Id: cif_fix_enum 1527 2010-12-29 10:47:43Z saulius 
;
_cod_original_sg_symbol_H-M P2(1)/n
_cod_original_formula_sum 'C29 H32 Cl2 Fe N6 Ni O16.50'
_cod_database_code 7204622

loop_
_symmetry_equiv_pos_as_xyz
'x, y, z'
'-x+1/2, y+1/2, -z+1/2'
'-x, -y, -z'
'x-1/2, -y-1/2, z-1/2'

loop_
_atom_site_label
_atom_site_type_symbol
_atom_site_fract_x
_atom_site_fract_y
_atom_site_fract_z
_atom_site_U_iso_or_equiv
_atom_site_adp_type
_atom_site_occupancy
_atom_site_symmetry_multiplicity
_atom_site_calc_flag
_atom_site_refinement_flags
_atom_site_disorder_assembly
_atom_site_disorder_group
Ni1 Ni 0.85128(3) 0.211721(16) 0.877809(13) 0.03837(9) Uani 1 1 d . . .
Fe1 Fe 0.60285(4) 0.25314(2) 0.627689(16) 0.05423(13) Uani 1 1 d . . .
N1 N 0.70790(19) 0.13473(10) 0.86366(8) 0.0430(6) Uani 1 1 d . . .
N2 N 0.77797(19) 0.21730(10) 0.77980(8) 0.0396(6) Uani 1 1 d . . .
N3 N 0.96904(19) 0.28950(11) 0.85226(8) 0.0465(7) Uani 1 1 d . . .
N4 N 0.72275(18) 0.28095(10) 0.90774(8) 0.0392(6) Uani 1 1 d . . .
N5 N 0.92660(18) 0.21381(10) 0.97565(8) 0.0366(6) Uani 1 1 d . . .
N6 N 1.0089(2) 0.14112(10) 0.88776(8) 0.0439(6) Uani 1 1 d . . .
O1 O 0.60179(17) 0.17828(10) 0.69578(7) 0.0562(6) Uani 1 1 d . . .
O2 O 0.78624(18) 0.27968(10) 0.68683(7) 0.0589(6) Uani 1 1 d . . .
O3 O 0.91938(16) 0.27469(9) 1.06982(7) 0.0477(5) Uani 1 1 d . . .
O4 O 1.10290(18) 0.17398(10) 1.05843(7) 0.0618(6) Uani 1 1 d . . .
O5 O 0.69445(19) 0.18887(13) 0.56824(9) 0.0821(8) Uani 1 1 d . . .
O6 O 0.5157(2) 0.31514(11) 0.69033(9) 0.0799(8) Uani 1 1 d . . .
C1 C 0.6800(3) 0.09211(15) 0.90777(12) 0.0549(9) Uani 1 1 d . . .
H1 H 0.7274 0.0959 0.9514 0.066 Uiso 1 1 calc R . .
C2 C 0.5840(3) 0.04261(15) 0.89163(13) 0.0621(10) Uani 1 1 d . . .
H2 H 0.5691 0.0129 0.9236 0.075 Uiso 1 1 calc R . .
C3 C 0.5111(3) 0.03769(15) 0.82814(13) 0.0625(10) Uani 1 1 d . . .
H3 H 0.4450 0.0049 0.8165 0.075 Uiso 1 1 calc R . .
C4 C 0.5360(3) 0.08152(15) 0.78144(12) 0.0614(10) Uani 1 1 d . . .
H4 H 0.4867 0.0792 0.7380 0.074 Uiso 1 1 calc R . .
C5 C 0.6363(2) 0.12917(13) 0.80061(10) 0.0440(8) Uani 1 1 d . . .
C6 C 0.6706(2) 0.17754(13) 0.75263(10) 0.0451(8) Uani 1 1 d . . .
C7 C 0.8256(3) 0.26528(14) 0.74607(11) 0.0492(8) Uani 1 1 d . . .
C8 C 0.9396(2) 0.30447(13) 0.78770(10) 0.0412(8) Uani 1 1 d . . .
C9 C 1.0054(3) 0.35238(15) 0.76010(12) 0.0606(10) Uani 1 1 d . . .
H5 H 0.9820 0.3608 0.7150 0.073 Uiso 1 1 calc R . .
C10 C 1.1079(3) 0.38789(16) 0.80117(13) 0.0665(10) Uani 1 1 d . . .
H6 H 1.1541 0.4214 0.7844 0.080 Uiso 1 1 calc R . .
C11 C 1.1400(3) 0.37290(15) 0.86673(13) 0.0624(10) Uani 1 1 d . . .
H7 H 1.2093 0.3958 0.8950 0.075 Uiso 1 1 calc R . .
C12 C 1.0696(2) 0.32365(14) 0.89116(12) 0.0508(9) Uani 1 1 d . . .
H8 H 1.0928 0.3139 0.9360 0.061 Uiso 1 1 calc R . .
C13 C 0.6173(3) 0.31404(14) 0.87013(12) 0.0572(9) Uani 1 1 d . . .
H9 H 0.5934 0.3051 0.8252 0.069 Uiso 1 1 calc R . .
C14 C 0.5436(3) 0.36074(16) 0.89597(13) 0.0691(11) Uani 1 1 d . . .
H10 H 0.4721 0.3832 0.8687 0.083 Uiso 1 1 calc R . .
C15 C 0.5771(3) 0.37342(16) 0.96207(13) 0.0685(10) Uani 1 1 d . . .
H11 H 0.5278 0.4044 0.9802 0.082 Uiso 1 1 calc R . .
C16 C 0.6836(3) 0.34045(14) 1.00167(12) 0.0541(9) Uani 1 1 d . . .
H12 H 0.7074 0.3484 1.0468 0.065 Uiso 1 1 calc R . .
C17 C 0.7551(2) 0.29480(12) 0.97232(10) 0.0410(7) Uani 1 1 d . . .
C18 C 0.8748(2) 0.25931(13) 1.01120(10) 0.0414(8) Uani 1 1 d . . .
C19 C 1.0357(2) 0.17556(14) 1.00103(10) 0.0457(8) Uani 1 1 d . . .
C20 C 1.0760(3) 0.13217(14) 0.95093(11) 0.0510(9) Uani 1 1 d . . .
C21 C 1.1806(3) 0.08847(19) 0.96933(14) 0.0901(12) Uani 1 1 d . . .
H13 H 1.2290 0.0856 1.0129 0.108 Uiso 1 1 calc R . .
C22 C 1.2126(4) 0.0477(2) 0.91986(16) 0.1053(14) Uani 1 1 d . . .
H14 H 1.2793 0.0152 0.9307 0.126 Uiso 1 1 calc R . .
C23 C 1.1444(3) 0.05655(18) 0.85531(14) 0.0844(12) Uani 1 1 d . . .
H15 H 1.1657 0.0311 0.8217 0.101 Uiso 1 1 calc R . .
C24 C 1.0427(3) 0.10455(16) 0.84161(12) 0.0622(10) Uani 1 1 d . . .
H16 H 0.9967 0.1110 0.7981 0.075 Uiso 1 1 calc R . .
C25 C 0.8233(6) 0.1880(4) 0.5646(3) 0.243(4) Uani 1 1 d . . .
H17 H 0.8620 0.2316 0.5750 0.365 Uiso 1 1 calc R . .
H18 H 0.8292 0.1759 0.5208 0.365 Uiso 1 1 calc R . .
H19 H 0.8718 0.1560 0.5954 0.365 Uiso 1 1 calc R . .
C26 C 0.5420(6) 0.3983(4) 0.6939(3) 0.236(3) Uani 1 1 d . . .
H20 H 0.6244 0.4082 0.6806 0.354 Uiso 1 1 calc R . .
H21 H 0.5487 0.4136 0.7381 0.354 Uiso 1 1 calc R . .
H22 H 0.4680 0.4204 0.6648 0.354 Uiso 1 1 calc R . .
Cl1 Cl 0.13216(9) 0.04069(4) 0.65436(4) 0.0862(3) Uani 1 1 d . . .
O7 O 0.0941(4) 0.01427(17) 0.59248(13) 0.1981(17) Uani 1 1 d . . .
O8 O 0.0585(4) 0.0932(2) 0.6619(3) 0.268(2) Uani 1 1 d . . .
O9 O 0.1318(3) -0.00749(16) 0.70071(11) 0.1455(14) Uani 1 1 d . . .
O10 O 0.2634(3) 0.0620(2) 0.6619(2) 0.210(2) Uani 1 1 d . . .
Cl2 Cl 0.37798(10) 0.87133(5) 0.91714(4) 0.0959(3) Uani 1 1 d . . .
O11 O 0.3358(3) 0.90193(16) 0.85274(11) 0.1303(12) Uani 1 1 d . . .
O12 O 0.2609(3) 0.85958(18) 0.93826(13) 0.1701(13) Uani 1 1 d . . .
O13 O 0.4446(5) 0.8180(2) 0.9030(2) 0.314(3) Uani 1 1 d . . .
O14 O 0.4541(3) 0.91738(16) 0.96166(13) 0.1314(12) Uani 1 1 d . . .
O15 O 0.2977(3) 0.2858(2) 0.72791(14) 0.1725(16) Uani 1 1 d . . .
H23 H 0.3753 0.2882 0.7228 0.259 Uiso 1 1 calc R . .
C27 C 0.2623(7) 0.2218(2) 0.7297(4) 0.314(5) Uani 1 1 d . . .
H24 H 0.3365 0.1939 0.7253 0.471 Uiso 1 1 calc R . .
H25 H 0.1858 0.2129 0.6941 0.471 Uiso 1 1 calc R . .
H26 H 0.2389 0.2126 0.7709 0.471 Uiso 1 1 calc R . .
O16 O 0.8601(8) 0.2827(4) 0.4246(6) 0.272(5) Uani 0.50 1 d P A 1
H27 H 0.9376 0.2764 0.4207 0.408 Uiso 0.50 1 calc PR A 1
C28 C 0.8537(9) 0.2726(6) 0.4986(4) 0.204(5) Uani 0.50 1 d P A 1
H28 H 0.9234 0.2421 0.5194 0.307 Uiso 0.50 1 calc PR A 1
H29 H 0.7671 0.2547 0.5005 0.307 Uiso 0.50 1 calc PR A 1
H30 H 0.8666 0.3148 0.5210 0.307 Uiso 0.50 1 calc PR A 1
O17 O -0.0879(8) 0.5572(3) 0.9669(4) 0.233(3) Uani 0.50 1 d P . 2
C29 C 0.0369(10) 0.5451(6) 0.9449(7) 0.199(6) Uani 0.50 1 d P B 2
C30 C 0.1295(9) 0.5086(5) 0.9944(5) 0.210(4) Uani 0.50 1 d P . 2
O18 O 0.2945(7) 0.4600(6) 1.1885(4) 0.322(5) Uani 0.50 1 d P . .
H31 H 0.3751 0.4525 1.1917 0.482 Uiso 0.50 1 calc PR C 1
C31 C 0.2227(15) 0.4702(8) 1.1134(8) 0.438(8) Uani 0.50 1 d P D 1
H32 H 0.1844 0.5143 1.1072 0.656 Uiso 0.50 1 calc PR D 1
H33 H 0.1523 0.4376 1.1006 0.656 Uiso 0.50 1 calc PR D 1
H34 H 0.2877 0.4651 1.0868 0.656 Uiso 0.50 1 calc PR D 1

loop_
_atom_site_aniso_label
_atom_site_aniso_U_11
_atom_site_aniso_U_22
_atom_site_aniso_U_33
_atom_site_aniso_U_23
_atom_site_aniso_U_13
_atom_site_aniso_U_12
Ni1 0.05156(16) 0.03627(17) 0.02265(12) 0.00094(14) -0.00122(12) -0.00240(16)
Fe1 0.0668(2) 0.0651(3) 0.02308(15) 0.00479(17) -0.00574(16) -0.0051(2)
N1 0.0611(12) 0.0343(12) 0.0293(9) 0.0021(9) 0.0017(9) -0.0052(10)
N2 0.0520(11) 0.0407(12) 0.0225(8) -0.0004(9) 0.0013(8) -0.0077(10)
N3 0.0542(12) 0.0497(13) 0.0265(9) 0.0006(10) -0.0098(9) -0.0064(11)
N4 0.0480(11) 0.0401(12) 0.0271(8) 0.0044(9) 0.0035(8) 0.0037(10)
N5 0.0471(10) 0.0371(11) 0.0230(8) -0.0013(9) 0.0024(8) 0.0060(10)
N6 0.0581(12) 0.0409(13) 0.0294(9) -0.0067(9) 0.0030(9) -0.0001(10)
O1 0.0684(11) 0.0643(12) 0.0260(8) 0.0004(8) -0.0102(8) -0.0179(10)
O2 0.0728(11) 0.0692(13) 0.0285(8) 0.0173(9) -0.0010(8) -0.0129(10)
O3 0.0611(10) 0.0515(11) 0.0269(7) -0.0087(8) 0.0026(7) 0.0053(9)
O4 0.0798(12) 0.0650(13) 0.0294(8) -0.0045(9) -0.0108(8) 0.0230(11)
O5 0.0644(12) 0.1154(19) 0.0639(12) -0.0067(12) 0.0093(10) 0.0098(12)
O6 0.1079(15) 0.0787(15) 0.0512(10) -0.0073(11) 0.0141(11) 0.0177(13)
C1 0.0711(17) 0.0528(18) 0.0362(12) 0.0082(13) 0.0026(12) -0.0087(15)
C2 0.0810(18) 0.0508(17) 0.0535(15) 0.0120(14) 0.0130(14) -0.0168(15)
C3 0.0817(18) 0.0434(17) 0.0604(16) -0.0060(14) 0.0122(15) -0.0242(15)
C4 0.0736(17) 0.066(2) 0.0410(13) -0.0046(14) 0.0055(13) -0.0203(16)
C5 0.0570(14) 0.0409(15) 0.0305(11) -0.0010(11) 0.0025(11) -0.0067(13)
C6 0.0594(15) 0.0461(16) 0.0276(11) 0.0020(11) 0.0054(10) -0.0038(13)
C7 0.0584(14) 0.0578(18) 0.0275(11) 0.0023(12) 0.0017(11) -0.0019(14)
C8 0.0484(13) 0.0423(16) 0.0317(11) -0.0050(11) 0.0064(10) -0.0047(12)
C9 0.0674(17) 0.069(2) 0.0430(13) 0.0149(14) 0.0065(13) -0.0156(15)
C10 0.0714(17) 0.059(2) 0.0646(17) 0.0103(15) 0.0070(15) -0.0243(15)
C11 0.0664(17) 0.063(2) 0.0531(15) -0.0052(15) 0.0044(14) -0.0211(15)
C12 0.0618(16) 0.0472(17) 0.0373(12) 0.0032(12) -0.0016(12) -0.0067(14)
C13 0.0685(17) 0.0572(19) 0.0392(13) 0.0059(13) -0.0016(13) 0.0080(15)
C14 0.0629(16) 0.082(2) 0.0569(16) 0.0050(16) 0.0021(14) 0.0282(16)
C15 0.0722(17) 0.073(2) 0.0617(16) 0.0022(16) 0.0176(14) 0.0280(16)
C16 0.0689(16) 0.0457(17) 0.0424(13) -0.0050(13) 0.0014(13) 0.0114(14)
C17 0.0549(14) 0.0350(15) 0.0319(11) -0.0002(11) 0.0074(10) 0.0011(12)
C18 0.0505(13) 0.0407(15) 0.0300(11) 0.0047(11) 0.0027(10) -0.0015(12)
C19 0.0569(15) 0.0484(17) 0.0294(11) 0.0031(12) 0.0045(11) 0.0023(13)
C20 0.0629(15) 0.0488(17) 0.0369(12) -0.0014(12) 0.0024(12) 0.0151(14)
C21 0.095(2) 0.115(3) 0.0524(16) -0.0125(18) 0.0014(16) 0.0568(19)
C22 0.126(2) 0.109(3) 0.076(2) -0.010(2) 0.011(2) 0.069(2)
C23 0.090(2) 0.102(3) 0.0561(16) -0.0351(16) 0.0069(15) 0.0337(19)
C24 0.0734(17) 0.075(2) 0.0353(13) -0.0078(14) 0.0069(13) 0.0122(17)
C25 0.216(6) 0.250(8) 0.224(6) -0.047(6) -0.035(6) -0.015(6)
C26 0.264(5) 0.248(6) 0.212(5) 0.103(5) 0.085(4) 0.126(5)
Cl1 0.1055(6) 0.0547(5) 0.0798(5) 0.0122(4) -0.0175(5) -0.0096(5)
O7 0.343(4) 0.160(3) 0.0596(15) 0.0113(17) -0.020(2) -0.132(3)
O8 0.246(3) 0.141(3) 0.386(6) 0.015(4) 0.008(4) 0.128(2)
O9 0.261(3) 0.104(2) 0.0787(15) 0.0164(16) 0.0535(18) 0.025(2)
O10 0.143(3) 0.196(4) 0.261(4) -0.008(3) -0.019(3) -0.071(2)
Cl2 0.1410(7) 0.0590(6) 0.1008(5) -0.0087(5) 0.0549(5) -0.0087(5)
O11 0.210(2) 0.104(2) 0.0907(14) 0.0147(15) 0.0625(15) -0.019(2)
O12 0.206(2) 0.223(3) 0.0971(16) -0.0245(19) 0.0685(15) -0.124(2)
O13 0.453(5) 0.237(4) 0.220(4) -0.022(3) 0.005(4) 0.234(3)
O14 0.144(2) 0.119(2) 0.123(2) 0.0084(18) 0.0117(17) -0.0481(18)
O15 0.141(2) 0.247(4) 0.142(2) 0.031(3) 0.0607(18) 0.057(2)
C27 0.281(6) 0.043(3) 0.644(14) -0.030(6) 0.158(8) -0.058(4)
O16 0.227(7) 0.117(7) 0.512(12) 0.001(9) 0.166(7) 0.046(5)
C28 0.188(7) 0.276(12) 0.181(7) -0.099(8) 0.108(6) -0.139(7)
O17 0.349(6) 0.033(3) 0.398(7) -0.053(4) 0.255(5) -0.023(4)
C29 0.169(7) 0.118(8) 0.322(14) -0.017(9) 0.083(8) -0.081(6)
C30 0.278(6) 0.099(6) 0.334(8) -0.107(6) 0.238(5) -0.122(5)
O18 0.200(5) 0.496(13) 0.306(6) 0.161(7) 0.135(4) -0.100(6)
C31 0.239(14) 0.494(15) 0.549(15) 0.434(10) 0.028(12) -0.063(13)

loop_
_atom_type_symbol
_atom_type_description
_atom_type_scat_dispersion_real
_atom_type_scat_dispersion_imag
_atom_type_scat_source
Ni Ni 0.3393 1.1124 'International Tables Vol C Tables 4.2.6.8 and 6.1.1.4'
Fe Fe 0.3463 0.8444 'International Tables Vol C Tables 4.2.6.8 and 6.1.1.4'
Cl Cl 0.1484 0.1585 'International Tables Vol C Tables 4.2.6.8 and 6.1.1.4'
N N 0.0061 0.0033 'International Tables Vol C Tables 4.2.6.8 and 6.1.1.4'
O O 0.0106 0.0060 'International Tables Vol C Tables 4.2.6.8 and 6.1.1.4'
H H 0.0000 0.0000 'International Tables Vol C Tables 4.2.6.8 and 6.1.1.4'
C C 0.0033 0.0016 'International Tables Vol C Tables 4.2.6.8 and 6.1.1.4'

loop_
_geom_angle_atom_site_label_1
_geom_angle_atom_site_label_2
_geom_angle_atom_site_label_3
_geom_angle
_geom_angle_site_symmetry_1
_geom_angle_site_symmetry_3
_geom_angle_publ_flag
N5 Ni1 N2 175.59(8) . . ?
N5 Ni1 N4 78.66(7) . . ?
N2 Ni1 N4 98.84(7) . . ?
N5 Ni1 N1 104.50(7) . . ?
N2 Ni1 N1 79.21(7) . . ?
N4 Ni1 N1 93.83(8) . . ?
N5 Ni1 N3 97.70(7) . . ?
N2 Ni1 N3 78.62(7) . . ?
N4 Ni1 N3 90.91(8) . . ?
N1 Ni1 N3 157.79(7) . . ?
N5 Ni1 N6 78.97(7) . . ?
N2 Ni1 N6 103.56(8) . . ?
N4 Ni1 N6 157.60(7) . . ?
N1 Ni1 N6 90.60(8) . . ?
N3 Ni1 N6 93.24(8) . . ?
N5 Ni1 Fe1 168.14(6) . . ?
N2 Ni1 Fe1 8.87(6) . . ?
N4 Ni1 Fe1 89.98(5) . . ?
N1 Ni1 Fe1 79.42(5) . . ?
N3 Ni1 Fe1 78.89(4) . . ?
N6 Ni1 Fe1 112.42(5) . . ?
O4 Fe1 O3 85.72(7) 4_565 4_565 ?
O4 Fe1 O2 95.32(7) 4_565 . ?
O3 Fe1 O2 178.96(7) 4_565 . ?
O4 Fe1 O1 178.76(7) 4_565 . ?
O3 Fe1 O1 93.48(7) 4_565 . ?
O2 Fe1 O1 85.48(7) . . ?
O4 Fe1 O6 94.82(8) 4_565 . ?
O3 Fe1 O6 93.94(7) 4_565 . ?
O2 Fe1 O6 85.96(8) . . ?
O1 Fe1 O6 86.17(8) . . ?
O4 Fe1 O5 87.13(8) 4_565 . ?
O3 Fe1 O5 87.36(7) 4_565 . ?
O2 Fe1 O5 92.71(7) . . ?
O1 Fe1 O5 91.90(8) . . ?
O6 Fe1 O5 177.73(8) . . ?
O4 Fe1 Ni1 136.44(5) 4_565 . ?
O3 Fe1 Ni1 134.33(5) 4_565 . ?
O2 Fe1 Ni1 44.68(5) . . ?
O1 Fe1 Ni1 44.64(4) . . ?
O6 Fe1 Ni1 70.21(5) . . ?
O5 Fe1 Ni1 107.57(5) . . ?
C1 N1 C5 117.7(2) . . ?
C1 N1 Ni1 128.66(15) . . ?
C5 N1 Ni1 113.61(16) . . ?
C7 N2 C6 123.27(18) . . ?
C7 N2 Ni1 118.46(15) . . ?
C6 N2 Ni1 117.73(15) . . ?
C12 N3 C8 117.2(2) . . ?
C12 N3 Ni1 128.63(16) . . ?
C8 N3 Ni1 114.10(15) . . ?
C17 N4 C13 117.6(2) . . ?
C17 N4 Ni1 114.14(15) . . ?
C13 N4 Ni1 128.21(16) . . ?
C19 N5 C18 123.58(17) . . ?
C19 N5 Ni1 118.32(15) . . ?
C18 N5 Ni1 117.62(14) . . ?
C24 N6 C20 118.8(2) . . ?
C24 N6 Ni1 128.26(15) . . ?
C20 N6 Ni1 112.84(16) . . ?
C6 O1 Fe1 125.40(17) . . ?
C7 O2 Fe1 125.36(18) . . ?
C18 O3 Fe1 126.15(16) . 4_666 ?
C19 O4 Fe1 125.06(18) . 4_666 ?
C25 O5 Fe1 127.2(3) . . ?
C26 O6 Fe1 121.1(2) . . ?
N1 C1 C2 122.9(2) . . ?
C3 C2 C1 119.1(3) . . ?
C2 C3 C4 119.5(3) . . ?
C3 C4 C5 118.4(2) . . ?
N1 C5 C4 122.3(2) . . ?
N1 C5 C6 116.2(2) . . ?
C4 C5 C6 121.5(2) . . ?
O1 C6 N2 128.1(2) . . ?
O1 C6 C5 119.0(2) . . ?
N2 C6 C5 112.81(18) . . ?
O2 C7 N2 127.8(2) . . ?
O2 C7 C8 119.0(2) . . ?
N2 C7 C8 113.18(18) . . ?
N3 C8 C9 123.9(2) . . ?
N3 C8 C7 115.4(2) . . ?
C9 C8 C7 120.7(2) . . ?
C8 C9 C10 118.1(2) . . ?
C11 C10 C9 118.7(3) . . ?
C10 C11 C12 120.0(2) . . ?
N3 C12 C11 122.0(2) . . ?
N4 C13 C14 122.4(2) . . ?
C15 C14 C13 119.1(3) . . ?
C14 C15 C16 120.0(3) . . ?
C15 C16 C17 118.1(2) . . ?
N4 C17 C16 122.9(2) . . ?
N4 C17 C18 115.7(2) . . ?
C16 C17 C18 121.3(2) . . ?
O3 C18 N5 127.2(2) . . ?
O3 C18 C17 119.4(2) . . ?
N5 C18 C17 113.36(18) . . ?
O4 C19 N5 128.1(2) . . ?
O4 C19 C20 119.1(2) . . ?
N5 C19 C20 112.87(18) . . ?
N6 C20 C21 123.2(2) . . ?
N6 C20 C19 116.7(2) . . ?
C21 C20 C19 120.0(2) . . ?
C20 C21 C22 117.4(3) . . ?
C23 C22 C21 119.5(3) . . ?
C22 C23 C24 118.3(3) . . ?
N6 C24 C23 122.6(2) . . ?
O8 Cl1 O9 112.6(3) . . ?
O8 Cl1 O7 112.0(3) . . ?
O9 Cl1 O7 110.43(19) . . ?
O8 Cl1 O10 107.6(3) . . ?
O9 Cl1 O10 107.2(2) . . ?
O7 Cl1 O10 106.7(3) . . ?
O13 Cl2 O12 116.9(3) . . ?
O13 Cl2 O14 116.1(3) . . ?
O12 Cl2 O14 106.61(19) . . ?
O13 Cl2 O11 101.0(2) . . ?
O12 Cl2 O11 105.81(17) . . ?
O14 Cl2 O11 109.66(18) . . ?
C29 O17 C30 111.0(7) . 3_567 ?
C30 C29 O17 109.6(10) . . ?
C29 C30 O17 124.1(8) . 3_567 ?

loop_
_geom_bond_atom_site_label_1
_geom_bond_atom_site_label_2
_geom_bond_distance
_geom_bond_site_symmetry_2
_geom_bond_publ_flag
Ni1 N5 2.0080(16) . ?
Ni1 N2 2.0109(16) . ?
Ni1 N4 2.094(2) . ?
Ni1 N1 2.094(2) . ?
Ni1 N3 2.104(2) . ?
Ni1 N6 2.110(2) . ?
Ni1 Fe1 5.3126(8) . ?
Fe1 O4 2.0510(18) 4_565 ?
Fe1 O3 2.0535(15) 4_565 ?
Fe1 O2 2.0563(17) . ?
Fe1 O1 2.0642(18) . ?
Fe1 O6 2.134(2) . ?
Fe1 O5 2.140(2) . ?
N1 C1 1.330(3) . ?
N1 C5 1.354(3) . ?
N2 C7 1.343(3) . ?
N2 C6 1.365(3) . ?
N3 C12 1.338(3) . ?
N3 C8 1.344(3) . ?
N4 C17 1.339(3) . ?
N4 C13 1.348(3) . ?
N5 C19 1.352(3) . ?
N5 C18 1.353(3) . ?
N6 C24 1.314(3) . ?
N6 C20 1.349(3) . ?
O1 C6 1.231(2) . ?
O2 C7 1.242(3) . ?
O3 C18 1.241(2) . ?
O3 Fe1 2.0535(15) 4_666 ?
O4 C19 1.235(2) . ?
O4 Fe1 2.0510(18) 4_666 ?
O5 C25 1.329(6) . ?
O6 C26 1.683(7) . ?
C1 C2 1.377(4) . ?
C2 C3 1.365(3) . ?
C3 C4 1.375(4) . ?
C4 C5 1.386(4) . ?
C5 C6 1.489(4) . ?
C7 C8 1.501(3) . ?
C8 C9 1.368(4) . ?
C9 C10 1.384(4) . ?
C10 C11 1.364(4) . ?
C11 C12 1.381(4) . ?
C13 C14 1.381(4) . ?
C14 C15 1.365(4) . ?
C15 C16 1.371(4) . ?
C16 C17 1.392(4) . ?
C17 C18 1.480(3) . ?
C19 C20 1.484(4) . ?
C20 C21 1.362(4) . ?
C21 C22 1.409(5) . ?
C22 C23 1.377(4) . ?
C23 C24 1.392(4) . ?
Cl1 O8 1.320(4) . ?
Cl1 O9 1.365(3) . ?
Cl1 O7 1.365(3) . ?
Cl1 O10 1.374(4) . ?
Cl2 O13 1.331(5) . ?
Cl2 O12 1.379(3) . ?
Cl2 O14 1.407(3) . ?
Cl2 O11 1.448(3) . ?
O15 C27 1.333(6) . ?
O16 C28 1.569(14) . ?
O17 C29 1.463(14) . ?
O17 C30 1.648(12) 3_567 ?
C29 C30 1.428(15) . ?
C30 O17 1.648(12) 3_567 ?
O18 C31 1.581(17) . ?
